data_4317550
loop_
_publ_author_name
'Rodrigue Lescou\"ezec'
'Francesc Lloret'
'Miguel Julve'
'Jacqueline Vaissermann'
'Michel Verdaguer'

_publ_contact_author_email ' miguel.julve@uv.es '
_publ_contact_author_fax ' 0034 398 3001 '
_publ_contact_author_phone ' 0034 386 4856'
_publ_section_title
;
 [Fe(bipy)(CN)4]- as a Versatile Building Block for the Design of
 Heterometallic Systems: Synthesis, Crystal Structure, and Magnetic
 Properties of PPh4[FeIII(bipy)(CN)4].H2O,
 [{FeIII(bipy)(CN)4}2MII(H2O)4].4H2O, and [{FeIII(bipy)(CN)4}2ZnII].2H2O
 [bipy = 2,2'-Bipyridine; M = Mn and Zn]
;
_journal_name_full 'Inorganic Chemistry'
_journal_page_first 818
_journal_page_last 826
_journal_paper_doi 10.1021/ic0107882
_journal_volume 41
_journal_year 2002
_chemical_compound_source
;
?
;
_chemical_formula_moiety ' C28 H24 Fe2 Mn1 N12 O4 , 4 H2O '
_chemical_formula_sum 'C28 H32 Fe2 Mn N12 O8'
_chemical_formula_weight 831.2
_chemical_name_systematic
;
 ?
;
_space_group_IT_number 14
_symmetry_cell_setting monoclinic
_symmetry_space_group_name_Hall '-P 2yn'
_symmetry_space_group_name_H-M 'P 1 21/n 1'
_atom_sites_solution_hydrogens geom
_atom_sites_solution_primary direct
_audit_creation_date 01-02-07
_audit_creation_method CRYSTALS
_cell_angle_alpha 90
_cell_angle_beta 93.90(5)
_cell_angle_gamma 90
_cell_formula_units_Z 2
_cell_length_a 6.620(7)
_cell_length_b 19.134(4)
_cell_length_c 14.319(4)
_cell_measurement_reflns_used 25
_cell_measurement_temperature 295
_cell_measurement_theta_max 12.5
_cell_measurement_theta_min 12
_cell_volume 1810(2)
_computing_cell_refinement 'CAD-4 software (Enraf-Nonius, 1989)'
_computing_data_collection 'CAD-4 software (Enraf-Nonius, 1989)'
_computing_data_reduction
;
RC93 (Watkin, D.J., Prout, C.K., Lilley, P.M.deQ. 1994)
;
_computing_molecular_graphics
;
 CAMERON (Watkin, Prout & Pearce,  1996)
;
_computing_publication_material
;
CRYSTALS Issue 10 (Watkin, Prout, Carruthers & Betteridge, 1996)
;
_computing_structure_refinement
;
CRYSTALS Issue 10 (Watkin, Prout, Carruthers & Betteridge, 1996)
;
_computing_structure_solution 'SIR92 (Giacovazzo et al, 1992)'
_diffrn_ambient_temperature 295
_diffrn_measurement_device 'Enraf-nonius CAD4 '
_diffrn_measurement_method 2\q/\w
_diffrn_radiation_monochromator graphite
_diffrn_radiation_type 'Mo K\a'
_diffrn_radiation_wavelength 0.71069
_diffrn_reflns_av_R_equivalents 0.02
_diffrn_reflns_limit_h_max 7
_diffrn_reflns_limit_h_min 0
_diffrn_reflns_limit_k_max 22
_diffrn_reflns_limit_k_min 0
_diffrn_reflns_limit_l_max 16
_diffrn_reflns_limit_l_min -16
_diffrn_reflns_number 3581
_diffrn_reflns_theta_max 25
_diffrn_reflns_theta_min 1
_diffrn_standards_decay_% 16.77
_diffrn_standards_interval_time 3600
_diffrn_standards_number 2
_exptl_absorpt_coefficient_mu 1.18
_exptl_absorpt_correction_T_max 1.00
_exptl_absorpt_correction_T_min 0.72
_exptl_absorpt_correction_type DIFABS
_exptl_absorpt_process_details 'refined from delta-F'
_exptl_crystal_colour red
_exptl_crystal_density_diffrn 1.53
_exptl_crystal_description prism
_exptl_crystal_F_000 819.89
_exptl_crystal_size_max 0.65
_exptl_crystal_size_mid 0.32
_exptl_crystal_size_min 0.20
_refine_diff_density_max 0.94
_refine_diff_density_min -0.63
_refine_ls_extinction_method None
_refine_ls_goodness_of_fit_obs 1.1280
_refine_ls_hydrogen_treatment
;
 H atoms placed geometrically, one overall isotropic thermal parameter refined.
;
_refine_ls_matrix_type full
_refine_ls_number_parameters 233
_refine_ls_number_reflns 1799
_refine_ls_R_factor_obs 0.0591
_refine_ls_shift/esd_max 5.427245
_refine_ls_structure_factor_coef F
_refine_ls_weighting_scheme
;
 Chebychev polynomial (Carruthers & Watkin, 1979)
;
_refine_ls_wR_factor_obs 0.0693
_reflns_number_observed 1799
_reflns_number_total 3167
_reflns_observed_criterion >3.00\s(I)
_cod_data_source_file ic0107882_2.cif
_cod_data_source_block CRYSTALS_cif
_cod_depositor_comments
;
The following automatic conversions were performed:

'_cell_measurement_temperature' value '295K' was changed to '295' -
the value should be numeric and without a unit
designator.

'_diffrn_ambient_temperature' value '295K' was changed
to '295' - the value should be numeric and without a unit designator.

Automatic conversion script
Id: cif_fix_values 1569 2011-02-09 13:29:24Z adriana 

The following automatic conversions were performed:

'_symmetry_cell_setting' value 'Monoclinic ' changed to 'monoclinic'
according to the built-in table from CIF Core dictionary named
'cif_core.dic' version 2.4.1 from 2010-06-29.

Automatic conversion script
Id: cif_fix_values 1646 2011-03-28 12:23:43Z adriana 

The following automatic conversions were performed:

'_atom_sites_solution_primary' value 'Direct_Methods' was changed to
'direct'.

'_atom_sites_solution_hydrogens' value 'Geometric' was changed to
'geom'.

Automatic conversion script
Id: cif_fix_values 6452 2018-10-05 10:23:21Z andrius 
;
_cod_original_cell_volume 1809(2)
_cod_original_sg_symbol_H-M 'P 1 21/n 1 '
_cod_original_formula_sum ' C28 H32 Fe2 Mn1 N12 O8 '
_cod_database_code 4317550

loop_
_symmetry_equiv_pos_as_xyz
x,y,z
-x,-y,-z
-x+1/2,y+1/2,-z+1/2
x+1/2,-y+1/2,z+1/2

loop_
_atom_site_aniso_label
_atom_site_aniso_U_11
_atom_site_aniso_U_22
_atom_site_aniso_U_33
_atom_site_aniso_U_23
_atom_site_aniso_U_13
_atom_site_aniso_U_12
FE1 0.0276(5) 0.0307(5) 0.0300(5) 0.0049(4) -0.0002(3) 0.0007(4)
MN1 0.077(1) 0.0344(8) 0.0367(8) 0.0088(6) 0.0192(8) 0.0052(8)
O1 0.135(6) 0.067(4) 0.047(3) 0.002(3) -0.001(4) 0.046(4)
O2 0.090(5) 0.078(5) 0.083(5) -0.016(4) 0.025(4) -0.032(4)
N1 0.059(4) 0.050(4) 0.043(3) 0.013(3) 0.007(3) 0.003(3)
N2 0.070(5) 0.082(5) 0.062(5) -0.007(4) -0.025(4) 0.012(4)
N3 0.055(4) 0.042(4) 0.051(4) 0.002(3) 0.005(3) 0.014(3)
N4 0.052(4) 0.041(4) 0.071(4) 0.004(3) 0.007(3) 0.003(3)
N11 0.031(3) 0.035(3) 0.031(3) 0.000(2) -0.001(2) -0.005(2)
N12 0.020(3) 0.028(3) 0.034(3) 0.002(2) -0.002(2) -0.001(2)
C1 0.038(4) 0.041(4) 0.032(3) 0.008(3) -0.003(3) 0.002(3)
C2 0.044(4) 0.047(4) 0.039(4) -0.002(3) -0.011(3) 0.008(3)
C3 0.034(4) 0.032(4) 0.033(3) 0.002(3) -0.004(3) -0.003(3)
C4 0.030(4) 0.030(4) 0.045(4) 0.007(3) -0.000(3) -0.003(3)
C11 0.033(4) 0.039(4) 0.049(4) -0.003(3) 0.004(3) -0.008(3)
C12 0.036(4) 0.049(4) 0.060(5) -0.009(4) -0.002(3) -0.012(3)
C13 0.036(4) 0.071(5) 0.043(4) -0.008(4) -0.010(3) -0.009(4)
C14 0.042(4) 0.065(5) 0.040(4) 0.004(3) -0.003(3) -0.006(4)
C15 0.032(4) 0.033(4) 0.031(3) 0.003(2) 0.000(3) -0.002(3)
C16 0.031(3) 0.032(3) 0.036(3) 0.004(3) 0.001(3) -0.001(3)
C17 0.043(4) 0.051(5) 0.048(4) 0.010(3) 0.004(3) -0.009(3)
C18 0.042(4) 0.051(4) 0.046(4) 0.008(3) 0.008(3) -0.006(3)
C19 0.045(4) 0.041(4) 0.060(4) -0.004(4) 0.006(3) -0.015(3)
C20 0.030(4) 0.034(4) 0.046(4) 0.003(3) 0.003(3) 0.000(3)
O10 0.059(4) 0.047(3) 0.083(4) 0.004(3) 0.000(3) -0.004(3)
O11 0.19(1) 0.17(2) 0.48(3) 0.01(1) 0.17(2) 0.05(1)

loop_
_atom_site_label
_atom_site_fract_x
_atom_site_fract_y
_atom_site_fract_z
_atom_site_U_iso_or_equiv
_atom_site_occupancy
_atom_site_thermal_displace_type
FE1 0.2773(1) 0.12720(5) -0.27925(6) 0.0292 1.0000 Uani
MN1 0.0000 0.0000 0.0000 0.0430 1.0000 Uani
O1 0.217(1) -0.0813(3) -0.0322(4) 0.0688 1.0000 Uani
O2 -0.260(1) -0.0622(4) -0.0589(5) 0.0770 1.0000 Uani
N1 0.047(1) 0.0464(3) -0.1361(4) 0.0486 1.0000 Uani
N2 0.561(1) 0.1555(5) -0.1064(5) 0.0666 1.0000 Uani
N3 0.050(1) 0.2641(3) -0.2418(4) 0.0474 1.0000 Uani
N4 0.514(1) -0.0058(3) -0.3229(5) 0.0531 1.0000 Uani
N11 0.0951(8) 0.1116(3) -0.3920(4) 0.0317 1.0000 Uani
N12 0.4295(7) 0.1802(2) -0.3706(3) 0.0268 1.0000 Uani
C1 0.125(1) 0.0761(4) -0.1933(4) 0.0359 1.0000 Uani
C2 0.457(1) 0.1461(4) -0.1720(5) 0.0419 1.0000 Uani
C3 0.132(1) 0.2136(3) -0.2532(4) 0.0323 1.0000 Uani
C4 0.428(1) 0.0426(3) -0.3051(5) 0.0340 1.0000 Uani
C11 -0.077(1) 0.0740(4) -0.3984(5) 0.0387 1.0000 Uani
C12 -0.194(1) 0.0663(4) -0.4803(6) 0.0453 1.0000 Uani
C13 -0.139(1) 0.0989(5) -0.5597(5) 0.0456 1.0000 Uani
C14 0.034(1) 0.1396(4) -0.5542(5) 0.0472 1.0000 Uani
C15 0.148(1) 0.1448(3) -0.4704(4) 0.0321 1.0000 Uani
C16 0.339(1) 0.1838(3) -0.4567(4) 0.0327 1.0000 Uani
C17 0.420(1) 0.2236(4) -0.5262(5) 0.0458 1.0000 Uani
C18 0.601(1) 0.2568(4) -0.5067(5) 0.0450 1.0000 Uani
C19 0.696(1) 0.2512(4) -0.4195(5) 0.0458 1.0000 Uani
C20 0.608(1) 0.2122(3) -0.3524(5) 0.0361 1.0000 Uani
O10 -0.2804(9) -0.1188(3) -0.2373(4) 0.0615 1.0000 Uani
O11 0.155(3) -0.1272(8) -0.189(2) 0.2134 1.0000 Uani
H111 -0.1208 0.0497 -0.3411 0.070(9) 1.0000 Uiso
H121 -0.3199 0.0373 -0.4826 0.070(9) 1.0000 Uiso
H131 -0.2226 0.0938 -0.6197 0.070(9) 1.0000 Uiso
H141 0.0773 0.1646 -0.6104 0.070(9) 1.0000 Uiso
H171 0.3455 0.2269 -0.5889 0.070(9) 1.0000 Uiso
H181 0.6594 0.2862 -0.5559 0.070(9) 1.0000 Uiso
H191 0.8292 0.2746 -0.4055 0.070(9) 1.0000 Uiso
H201 0.6787 0.2083 -0.2890 0.070(9) 1.0000 Uiso

loop_
_atom_type_symbol
_atom_type_scat_dispersion_real
_atom_type_scat_dispersion_imag
_atom_type_scat_Cromer_Mann_a1
_atom_type_scat_Cromer_Mann_b1
_atom_type_scat_Cromer_Mann_a2
_atom_type_scat_Cromer_Mann_b2
_atom_type_scat_Cromer_Mann_a3
_atom_type_scat_Cromer_Mann_b3
_atom_type_scat_Cromer_Mann_a4
_atom_type_scat_Cromer_Mann_b4
_atom_type_scat_Cromer_Mann_c
_atom_type_scat_source
'O   ' 0.0080 0.0060 3.0485 13.2771 2.2868 5.7011 1.5463 0.3239 0.8670 32.9089 0.2508 International_Tables_Vol_IV_Table_2.2B
'Mn  ' 0.2950 0.7290 11.2819 5.3409 7.3573 0.3432 3.0193 17.8674 2.2441 83.7543 1.0896 International_Tables_Vol_IV_Table_2.2B
'C   ' 0.0020 0.0020 2.3100 20.8439 1.0200 10.2075 1.5886 0.5687 0.8650 51.6512 0.2156 International_Tables_Vol_IV_Table_2.2B
'Fe  ' 0.3010 0.8450 11.7695 4.7611 7.3573 0.3072 3.5222 15.3535 2.3045 76.8805 1.0369 International_Tables_Vol_IV_Table_2.2B
'N   ' 0.0040 0.0030 12.2126 0.0057 3.1322 9.8933 2.0125 28.9975 1.1663 0.5826 -11.5290 International_Tables_Vol_IV_Table_2.2B
'H   ' 0.0000 0.0000 0.4930 10.5109 0.3229 26.1257 0.1402 3.1424 0.0408 57.7997 0.0030 International_Tables_Vol_IV_Table_2.2B

loop_
_geom_angle_atom_site_label_1
_geom_angle_site_symmetry_1
_geom_angle_atom_site_label_2
_geom_angle_site_symmetry_2
_geom_angle_atom_site_label_3
_geom_angle_site_symmetry_3
_geom_angle
_geom_angle_publ_flag
N11 . FE1 . N12 . 81.2(2) no
N11 . FE1 . C1 . 97.5(2) no
N12 . FE1 . C1 . 178.6(2) no
N11 . FE1 . C2 . 177.6(3) no
N12 . FE1 . C2 . 96.7(3) no
C1 . FE1 . C2 . 84.6(3) no
N11 . FE1 . C3 . 90.2(2) no
N12 . FE1 . C3 . 88.4(2) no
C1 . FE1 . C3 . 91.3(3) no
C2 . FE1 . C3 . 88.5(3) no
N11 . FE1 . C4 . 90.7(2) no
N12 . FE1 . C4 . 90.6(2) no
C1 . FE1 . C4 . 89.8(3) no
C2 . FE1 . C4 . 90.6(3) no
C3 . FE1 . C4 . 178.5(3) no
O1 . MN1 . O1 2_555 179.99 no
O1 . MN1 . O2 . 92.3(3) no
O1 2_555 MN1 . O2 . 87.7(3) no
O1 . MN1 . O2 2_555 87.7(3) no
O1 2_555 MN1 . O2 2_555 92.3(3) no
O2 . MN1 . O2 2_555 179.99 no
O1 . MN1 . N1 . 88.0(2) no
O1 2_555 MN1 . N1 . 92.0(2) no
O2 . MN1 . N1 . 91.9(3) no
O2 2_555 MN1 . N1 . 88.1(3) no
O1 . MN1 . N1 2_555 92.0(2) no
O1 2_555 MN1 . N1 2_555 88.0(2) no
O2 . MN1 . N1 2_555 88.1(3) no
O2 2_555 MN1 . N1 2_555 91.9(3) no
N1 . MN1 . N1 2_555 179.99 no
MN1 . N1 . C1 . 159.5(6) no
FE1 . N11 . C11 . 127.2(4) no
FE1 . N11 . C15 . 115.3(4) no
C11 . N11 . C15 . 117.4(6) no
FE1 . N12 . C16 . 114.7(4) no
FE1 . N12 . C20 . 125.9(4) no
C16 . N12 . C20 . 119.4(5) no
FE1 . C1 . N1 . 174.2(6) no
FE1 . C2 . N2 . 177.6(8) no
FE1 . C3 . N3 . 177.2(6) no
FE1 . C4 . N4 . 177.8(6) no
N11 . C11 . C12 . 122.8(7) no
N11 . C11 . H111 . 118.9(7) no
C12 . C11 . H111 . 118.3(6) no
C11 . C12 . C13 . 120.0(6) no
C11 . C12 . H121 . 120.6(8) no
C13 . C12 . H121 . 119.5(7) no
C12 . C13 . C14 . 118.3(7) no
C12 . C13 . H131 . 120.8(7) no
C14 . C13 . H131 . 120.9(8) no
C13 . C14 . C15 . 119.5(7) no
C13 . C14 . H141 . 120.4(7) no
C15 . C14 . H141 . 120.1(7) no
N11 . C15 . C14 . 122.0(6) no
N11 . C15 . C16 . 113.4(5) no
C14 . C15 . C16 . 124.6(6) no
N12 . C16 . C15 . 115.2(5) no
N12 . C16 . C17 . 121.2(6) no
C15 . C16 . C17 . 123.7(6) no
C16 . C17 . C18 . 118.9(7) no
C16 . C17 . H171 . 119.3(7) no
C18 . C17 . H171 . 121.8(7) no
C17 . C18 . C19 . 119.7(7) no
C17 . C18 . H181 . 119.6(7) no
C19 . C18 . H181 . 120.7(7) no
C18 . C19 . C20 . 119.2(6) no
C18 . C19 . H191 . 119.8(7) no
C20 . C19 . H191 . 121.0(7) no
N12 . C20 . C19 . 121.4(6) no
N12 . C20 . H201 . 119.8(6) no
C19 . C20 . H201 . 118.8(6) no

loop_
_geom_bond_atom_site_label_1
_geom_bond_site_symmetry_1
_geom_bond_atom_site_label_2
_geom_bond_site_symmetry_2
_geom_bond_distance
_geom_bond_publ_flag
FE1 . N11 . 1.971(5) yes
FE1 . N12 . 1.984(5) yes
FE1 . C1 . 1.911(7) yes
FE1 . C2 . 1.911(7) yes
FE1 . C3 . 1.960(7) yes
FE1 . C4 . 1.950(7) yes
MN1 . O1 . 2.185(6) yes
MN1 . O1 2_555 2.185(6) yes
MN1 . O2 . 2.212(7) yes
MN1 . O2 2_555 2.212(7) yes
MN1 . N1 . 2.183(6) yes
MN1 . N1 2_555 2.183(6) yes
N1 . C1 . 1.149(9) yes
N2 . C2 . 1.142(9) yes
N3 . C3 . 1.126(8) yes
N4 . C4 . 1.124(9) yes
N11 . C11 . 1.346(8) yes
N11 . C15 . 1.357(8) yes
N12 . C16 . 1.336(8) yes
N12 . C20 . 1.341(8) yes
C11 . C12 . 1.37(1) yes
C11 . H111 . 1.002(7) no
C12 . C13 . 1.37(1) yes
C12 . H121 . 1.002(7) no
C13 . C14 . 1.39(1) yes
C13 . H131 . 0.994(7) no
C14 . C15 . 1.378(9) yes
C14 . H141 . 0.992(7) no
C15 . C16 . 1.466(9) yes
C16 . C17 . 1.39(1) yes
C17 . C18 . 1.37(1) yes
C17 . H171 . 0.996(7) no
C18 . C19 . 1.36(1) yes
C18 . H181 . 1.001(7) no
C19 . C20 . 1.38(1) yes
C19 . H191 . 0.995(7) no
C20 . H201 . 0.996(7) no
